data_4103545
loop_
_publ_author_name
'Yi-Yang Liu'
'Cheng-Li Song'
'Wei-Jing Zeng'
'Kai-Ge Zhou'
'Zi-Fa Shi'
'Chong-Bo Ma'
'Feng Yang'
'Hao-Li Zhang'
'Xiong Gong'

_publ_section_title
;
 High and Balanced Hole and Electron Mobilities from Ambipolar Thin-Film
 Transistors Based on Nitrogen-Containing Oligoacences
;
_journal_name_full 'Journal of the American Chemical Society'
_journal_page_first 16349
_journal_page_last 16351
_journal_paper_doi 10.1021/ja107046s
_journal_volume 132
_journal_year 2010
_chemical_formula_sum 'C43 H49 F4 N Si2'
_chemical_formula_weight 712.01
_chemical_name_systematic
; 
 ? 
;
_space_group_IT_number 2
_symmetry_cell_setting triclinic
_symmetry_space_group_name_Hall '-P 1'
_symmetry_space_group_name_H-M 'P -1'
_atom_sites_solution_hydrogens geom
_atom_sites_solution_primary direct
_atom_sites_solution_secondary difmap
_audit_creation_method SHELXL-97
_cell_angle_alpha 77.434(5)
_cell_angle_beta 88.437(5)
_cell_angle_gamma 84.073(5)
_cell_formula_units_Z 1
_cell_length_a 7.6749(9)
_cell_length_b 7.8320(10)
_cell_length_c 17.134(2)
_cell_measurement_reflns_used 623
_cell_measurement_temperature 294(2)
_cell_measurement_theta_max 21.03
_cell_measurement_theta_min 2.67
_cell_volume 999.9(2)
_computing_cell_refinement 'Bruker SAINT'
_computing_data_collection 'Bruker APEX2'
_computing_data_reduction 'Bruker SAINT'
_computing_molecular_graphics 'Bruker SHELXTL'
_computing_publication_material 'Bruker SHELXTL'
_computing_structure_refinement 'SHELXL-97 (Sheldrick, 2008)'
_computing_structure_solution 'SHELXS-97 (Sheldrick, 2008)'
_diffrn_ambient_temperature 294(2)
_diffrn_measured_fraction_theta_full 0.992
_diffrn_measured_fraction_theta_max 0.992
_diffrn_measurement_device_type 'Bruker APEX-II CCD'
_diffrn_measurement_method '\f and \w scans'
_diffrn_radiation_monochromator graphite
_diffrn_radiation_source 'fine-focus sealed tube'
_diffrn_radiation_type MoK\a
_diffrn_radiation_wavelength 0.71073
_diffrn_reflns_av_R_equivalents 0.0313
_diffrn_reflns_av_sigmaI/netI 0.0634
_diffrn_reflns_limit_h_max 9
_diffrn_reflns_limit_h_min -8
_diffrn_reflns_limit_k_max 9
_diffrn_reflns_limit_k_min -9
_diffrn_reflns_limit_l_max 20
_diffrn_reflns_limit_l_min -17
_diffrn_reflns_number 5522
_diffrn_reflns_theta_full 25.50
_diffrn_reflns_theta_max 25.50
_diffrn_reflns_theta_min 1.22
_exptl_absorpt_coefficient_mu 0.137
_exptl_absorpt_correction_T_max 0.9731
_exptl_absorpt_correction_T_min 0.9665
_exptl_absorpt_correction_type multi-scan
_exptl_crystal_colour black
_exptl_crystal_density_diffrn 1.182
_exptl_crystal_density_method 'not measured'
_exptl_crystal_description bolck
_exptl_crystal_F_000 378
_exptl_crystal_size_max 0.25
_exptl_crystal_size_mid 0.23
_exptl_crystal_size_min 0.20
_refine_diff_density_max 0.474
_refine_diff_density_min -0.435
_refine_diff_density_rms 0.148
_refine_ls_extinction_coef 0.094(12)
_refine_ls_extinction_expression Fc^*^=kFc[1+0.001xFc^2^\l^3^/sin(2\q)]^-1/4^
_refine_ls_extinction_method SHELXL
_refine_ls_goodness_of_fit_ref 1.194
_refine_ls_hydrogen_treatment constr
_refine_ls_matrix_type full
_refine_ls_number_parameters 248
_refine_ls_number_reflns 3691
_refine_ls_number_restraints 6
_refine_ls_restrained_S_all 1.212
_refine_ls_R_factor_all 0.1772
_refine_ls_R_factor_gt 0.0964
_refine_ls_shift/su_max 0.001
_refine_ls_shift/su_mean 0.000
_refine_ls_structure_factor_coef Fsqd
_refine_ls_weighting_details 'calc w=1/[\s^2^(Fo^2^)+(0.1000P)^2^+0.1528P] where P=(Fo^2^+2Fc^2^)/3'
_refine_ls_weighting_scheme calc
_refine_ls_wR_factor_gt 0.2181
_refine_ls_wR_factor_ref 0.2661
_reflns_number_gt 1701
_reflns_number_total 3691
_reflns_threshold_expression >2sigma(I)
_cod_data_source_file ja107046s_si_003.cif
_cod_data_source_block p-1
_cod_original_sg_symbol_H-M 'P -1 '
_cod_database_code 4103545

loop_
_symmetry_equiv_pos_as_xyz
'x, y, z'
'-x, -y, -z'

loop_
_atom_site_label
_atom_site_type_symbol
_atom_site_fract_x
_atom_site_fract_y
_atom_site_fract_z
_atom_site_U_iso_or_equiv
_atom_site_adp_type
_atom_site_occupancy
_atom_site_symmetry_multiplicity
_atom_site_calc_flag
_atom_site_refinement_flags
C1 C 0.4379(6) 0.4441(7) 0.0797(2) 0.0766(14) Uani 1 1 d .
C2 C 0.5439(6) 0.3258(7) 0.0430(2) 0.0748(13) Uani 1 1 d .
C3 C 0.3956(6) 0.6192(7) 0.0379(2) 0.0737(13) Uani 1 1 d .
C4 C 0.5893(6) 0.1513(8) 0.0829(3) 0.0826(15) Uani 1 1 d .
H4 H 0.5521 0.1143 0.1354 0.099 Uiso 1 1 calc R
C5 C 0.2930(6) 0.7413(8) 0.0742(3) 0.0825(15) Uani 1 1 d .
H5 H 0.2516 0.7059 0.1261 0.099 Uiso 1 1 calc R
C6 C 0.2540(5) 0.9130(8) 0.0330(2) 0.0807(14) Uani 1 1 d D
C7 C 0.6869(6) 0.0341(8) 0.0467(3) 0.0806(14) Uani 1 1 d .
C8 C 0.3727(6) 0.3862(6) 0.1591(2) 0.0783(14) Uani 1 1 d .
C9 C 0.1533(7) 1.0279(8) 0.0727(3) 0.0844(16) Uani 0.50 1 d P
H9 H 0.1143 0.9946 0.1252 0.101 Uiso 0.50 1 d PR
C10 C 0.7304(7) -0.1394(8) 0.0870(3) 0.1025(16) Uani 0.50 1 d P
C11 C 0.1202(7) 1.1837(8) 0.0329(3) 0.1018(19) Uani 0.50 1 d PD
C13 C 0.3121(6) 0.3325(6) 0.2233(2) 0.0843(15) Uani 1 1 d .
C14 C 0.8292(6) -0.2485(6) 0.0523(2) 0.0976(17) Uani 0.50 1 d PRD
C17 C 0.3134(9) 0.3559(10) 0.3956(3) 0.139(3) Uani 1 1 d .
H17 H 0.2790 0.4811 0.3742 0.166 Uiso 1 1 calc R
C19 C -0.0250(8) 0.3215(11) 0.3146(3) 0.127(2) Uani 1 1 d .
H19 H -0.0766 0.2785 0.3673 0.153 Uiso 1 1 calc R
C20 C 0.2633(13) 0.0112(10) 0.3449(5) 0.169(3) Uani 1 1 d .
H20 H 0.1963 -0.0160 0.3020 0.203 Uiso 1 1 calc R
C21 C -0.1161(10) 0.2419(15) 0.2542(5) 0.214(5) Uani 1 1 d .
H21A H -0.2406 0.2686 0.2578 0.322 Uiso 1 1 calc R
H21B H -0.0879 0.1167 0.2659 0.322 Uiso 1 1 calc R
H21C H -0.0769 0.2907 0.2011 0.322 Uiso 1 1 calc R
C23 C 0.4972(12) 0.3521(16) 0.3983(6) 0.246(6) Uani 1 1 d .
H23A H 0.5279 0.4259 0.4328 0.369 Uiso 1 1 calc R
H23B H 0.5417 0.3942 0.3455 0.369 Uiso 1 1 calc R
H23C H 0.5472 0.2337 0.4186 0.369 Uiso 1 1 calc R
C24 C 0.2228(11) 0.3275(12) 0.4780(4) 0.180(3) Uani 1 1 d .
H24A H 0.2450 0.2064 0.5050 0.270 Uiso 1 1 calc R
H24B H 0.0988 0.3575 0.4712 0.270 Uiso 1 1 calc R
H24C H 0.2679 0.4007 0.5093 0.270 Uiso 1 1 calc R
C25 C 0.4310(17) -0.0680(14) 0.3276(7) 0.285(8) Uani 1 1 d .
H25A H 0.4207 -0.1852 0.3210 0.427 Uiso 1 1 calc R
H25B H 0.5094 -0.0723 0.3708 0.427 Uiso 1 1 calc R
H25C H 0.4760 0.0000 0.2792 0.427 Uiso 1 1 calc R
C26 C 0.1606(15) -0.0836(10) 0.4174(5) 0.234(5) Uani 1 1 d .
H26A H 0.1786 -0.2083 0.4212 0.351 Uiso 1 1 calc R
H26B H 0.0381 -0.0450 0.4108 0.351 Uiso 1 1 calc R
H26C H 0.2014 -0.0566 0.4654 0.351 Uiso 1 1 calc R
C27 C -0.0629(11) 0.5247(13) 0.2943(5) 0.190(4) Uani 1 1 d .
H27A H -0.0132 0.5711 0.2430 0.284 Uiso 1 1 calc R
H27B H -0.0116 0.5726 0.3343 0.284 Uiso 1 1 calc R
H27C H -0.1871 0.5563 0.2930 0.284 Uiso 1 1 calc R
C9A C 0.1533(7) 1.0279(8) 0.0727(3) 0.0844(16) Uani 0.50 1 d PD
C11A C 0.1202(7) 1.1837(8) 0.0329(3) 0.1018(19) Uani 0.50 1 d P
H11 H 0.0473 1.2703 0.0578 0.122 Uiso 0.50 1 d PR
C14A C 0.8249(7) -0.2487(6) 0.0518(3) 0.0976(17) Uani 0.50 1 d PRD
H14 H 0.8505 -0.3820 0.0702 0.117 Uiso 0.50 1 d PRD
F1 F 0.6635(7) -0.1747(6) 0.1603(3) 0.0937(16) Uani 0.50 1 d P
F2 F 0.8583(8) -0.4012(7) 0.0866(4) 0.1012(17) Uani 0.50 1 d PD
F3 F 0.1070(7) 0.9655(7) 0.1421(2) 0.0953(16) Uani 0.50 1 d PD
F4 F 0.0304(8) 1.2950(7) 0.0618(3) 0.0951(17) Uani 0.50 1 d P
N1 N 0.7304(7) -0.1394(8) 0.0870(3) 0.1025(16) Uani 0.50 1 d PD
Si1 Si 0.21291(19) 0.2533(2) 0.32203(7) 0.0867(6) Uani 1 1 d .

loop_
_atom_site_aniso_label
_atom_site_aniso_U_11
_atom_site_aniso_U_22
_atom_site_aniso_U_33
_atom_site_aniso_U_23
_atom_site_aniso_U_13
_atom_site_aniso_U_12
C1 0.056(3) 0.128(4) 0.048(2) -0.012(3) 0.007(2) -0.035(3)
C2 0.062(3) 0.112(4) 0.050(2) -0.007(3) 0.002(2) -0.028(3)
C3 0.057(3) 0.115(4) 0.050(2) -0.009(3) 0.004(2) -0.033(3)
C4 0.066(3) 0.125(5) 0.056(3) -0.009(3) 0.004(2) -0.032(3)
C5 0.058(3) 0.140(5) 0.052(3) -0.017(3) 0.008(2) -0.034(3)
C6 0.060(3) 0.126(5) 0.061(3) -0.025(3) 0.004(2) -0.027(3)
C7 0.071(3) 0.103(4) 0.066(3) -0.003(3) -0.011(2) -0.027(3)
C8 0.067(3) 0.108(4) 0.060(3) -0.010(2) 0.004(2) -0.027(3)
C9 0.088(4) 0.101(4) 0.059(3) -0.002(3) -0.006(3) -0.022(3)
C10 0.082(4) 0.140(5) 0.091(4) -0.033(4) -0.002(3) -0.018(3)
C11 0.060(3) 0.164(7) 0.103(4) -0.069(5) 0.007(3) -0.026(4)
C13 0.082(3) 0.113(4) 0.055(3) -0.008(2) 0.011(2) -0.017(3)
C14 0.084(4) 0.093(5) 0.114(5) -0.010(4) -0.021(3) -0.021(3)
C17 0.133(6) 0.213(7) 0.082(4) -0.041(4) 0.026(4) -0.063(5)
C19 0.098(5) 0.197(7) 0.082(4) -0.017(4) 0.024(3) -0.024(5)
C20 0.229(9) 0.119(6) 0.144(6) -0.003(4) 0.095(6) -0.029(6)
C21 0.117(6) 0.429(15) 0.131(6) -0.110(8) 0.000(5) -0.080(8)
C23 0.131(7) 0.484(19) 0.195(9) -0.192(11) 0.037(6) -0.122(9)
C24 0.205(8) 0.272(10) 0.091(5) -0.078(5) 0.038(5) -0.082(7)
C25 0.322(16) 0.201(10) 0.246(11) 0.058(8) 0.154(11) 0.107(10)
C26 0.362(15) 0.130(7) 0.195(8) -0.004(6) 0.149(9) -0.053(8)
C27 0.140(7) 0.204(9) 0.182(8) 0.018(7) 0.025(5) 0.046(6)
C9A 0.088(4) 0.101(4) 0.059(3) -0.002(3) -0.006(3) -0.022(3)
C11A 0.060(3) 0.164(7) 0.103(4) -0.069(5) 0.007(3) -0.026(4)
C14A 0.084(4) 0.093(5) 0.114(5) -0.010(4) -0.021(3) -0.021(3)
F1 0.117(4) 0.085(4) 0.069(3) 0.000(3) 0.011(3) -0.004(3)
F2 0.117(5) 0.071(4) 0.115(4) -0.025(3) -0.010(3) 0.004(3)
F3 0.100(4) 0.114(4) 0.078(4) -0.040(3) 0.007(3) -0.003(3)
F4 0.096(4) 0.090(4) 0.104(4) -0.036(3) -0.009(3) 0.001(3)
N1 0.082(4) 0.140(5) 0.091(4) -0.033(4) -0.002(3) -0.018(3)
Si1 0.0893(11) 0.1133(13) 0.0547(8) -0.0070(7) 0.0173(6) -0.0258(8)

loop_
_atom_type_symbol
_atom_type_description
_atom_type_scat_dispersion_real
_atom_type_scat_dispersion_imag
_atom_type_scat_source
C C 0.0033 0.0016 'International Tables Vol C Tables 4.2.6.8 and 6.1.1.4'
H H 0.0000 0.0000 'International Tables Vol C Tables 4.2.6.8 and 6.1.1.4'
N N 0.0061 0.0033 'International Tables Vol C Tables 4.2.6.8 and 6.1.1.4'
F F 0.0171 0.0103 'International Tables Vol C Tables 4.2.6.8 and 6.1.1.4'
Si Si 0.0817 0.0704 'International Tables Vol C Tables 4.2.6.8 and 6.1.1.4'

loop_
_geom_angle_atom_site_label_1
_geom_angle_atom_site_label_2
_geom_angle_atom_site_label_3
_geom_angle
_geom_angle_site_symmetry_1
_geom_angle_site_symmetry_3
C2 C1 C3 119.9(4) . .
C2 C1 C8 119.9(5) . .
C3 C1 C8 120.2(5) . .
C4 C2 C1 121.4(4) . .
C4 C2 C3 118.2(5) . 2_665
C1 C2 C3 120.4(5) . 2_665
C1 C3 C5 120.9(4) . .
C1 C3 C2 119.7(5) . 2_665
C5 C3 C2 119.4(5) . 2_665
C7 C4 C2 121.7(5) . .
C7 C4 H4 119.1 . .
C2 C4 H4 119.1 . .
C6 C5 C3 120.4(4) . .
C6 C5 H5 119.8 . .
C3 C5 H5 119.8 . .
C5 C6 C9 117.6(4) . .
C5 C6 C7 119.9(5) . 2_665
C9 C6 C7 122.5(6) . 2_665
C4 C7 C10 121.1(5) . .
C4 C7 C6 120.4(5) . 2_665
C10 C7 C6 118.5(6) . 2_665
C13 C8 C1 176.2(5) . .
F3 C9 C11 127.8(6) . .
F3 C9 C6 116.6(5) . .
C11 C9 C6 115.6(5) . .
F3 C9 H9 6.7 . .
C11 C9 H9 121.2 . .
C6 C9 H9 123.2 . .
C14A C10 C14 1.5(3) . .
C14A C10 F1 126.7(6) . .
C14 C10 F1 126.6(6) . .
C14A C10 C7 120.3(5) . .
C14 C10 C7 120.3(5) . .
F1 C10 C7 113.0(5) . .
F4 C11 C9 120.9(5) . .
F4 C11 C14 113.6(5) . 2_665
C9 C11 C14 125.3(6) . 2_665
F4 C11 C14A 114.0(5) . 2_665
C9 C11 C14A 125.0(6) . 2_665
C14 C11 C14A 1.3(3) 2_665 2_665
F4 C11 H11 1.9 . .
C9 C11 H11 119.0 . .
C14 C11 H11 115.5 2_665 .
C14A C11 H11 115.9 2_665 .
C8 C13 Si1 178.4(4) . .
F2 C14 C10 119.5(5) . .
F2 C14 C11A 122.5(5) . 2_665
C10 C14 C11A 117.5(5) . 2_665
F2 C14 C11 122.5(5) . 2_665
C10 C14 C11 117.5(5) . 2_665
C11A C14 C11 0.0(5) 2_665 2_665
F2 C14 H14 11.4 . .
C10 C14 H14 127.8 . .
C11A C14 H14 112.6 2_665 .
C11 C14 H14 112.6 2_665 .
C23 C17 C24 114.4(6) . .
C23 C17 Si1 119.4(5) . .
C24 C17 Si1 114.4(5) . .
C23 C17 H17 101.6 . .
C24 C17 H17 101.6 . .
Si1 C17 H17 101.6 . .
C21 C19 C27 110.1(7) . .
C21 C19 Si1 112.9(5) . .
C27 C19 Si1 111.3(5) . .
C21 C19 H19 107.4 . .
C27 C19 H19 107.4 . .
Si1 C19 H19 107.4 . .
C25 C20 C26 118.3(8) . .
C25 C20 Si1 121.1(7) . .
C26 C20 Si1 113.6(5) . .
C25 C20 H20 98.9 . .
C26 C20 H20 98.9 . .
Si1 C20 H20 98.9 . .
C19 C21 H21A 109.5 . .
C19 C21 H21B 109.5 . .
H21A C21 H21B 109.5 . .
C19 C21 H21C 109.5 . .
H21A C21 H21C 109.5 . .
H21B C21 H21C 109.5 . .
C17 C23 H23A 109.5 . .
C17 C23 H23B 109.5 . .
H23A C23 H23B 109.5 . .
C17 C23 H23C 109.5 . .
H23A C23 H23C 109.5 . .
H23B C23 H23C 109.5 . .
C17 C24 H24A 109.5 . .
C17 C24 H24B 109.5 . .
H24A C24 H24B 109.5 . .
C17 C24 H24C 109.5 . .
H24A C24 H24C 109.5 . .
H24B C24 H24C 109.5 . .
C20 C25 H25A 109.5 . .
C20 C25 H25B 109.5 . .
H25A C25 H25B 109.5 . .
C20 C25 H25C 109.5 . .
H25A C25 H25C 109.5 . .
H25B C25 H25C 109.5 . .
C20 C26 H26A 109.5 . .
C20 C26 H26B 109.5 . .
H26A C26 H26B 109.5 . .
C20 C26 H26C 109.5 . .
H26A C26 H26C 109.5 . .
H26B C26 H26C 109.5 . .
C19 C27 H27A 109.5 . .
C19 C27 H27B 109.5 . .
H27A C27 H27B 109.5 . .
C19 C27 H27C 109.5 . .
H27A C27 H27C 109.5 . .
H27B C27 H27C 109.5 . .
C10 C14A C11 118.0(5) . 2_665
C10 C14A C11A 118.0(5) . 2_665
C11 C14A C11A 0.0(5) 2_665 2_665
C10 C14A H14 128.7 . .
C11 C14A H14 112.4 2_665 .
C11A C14A H14 112.4 2_665 .
C14 F2 H14 43.5 . .
C9 F3 H9 19.0 . .
C11 F4 H11 7.8 . .
C13 Si1 C19 108.0(2) . .
C13 Si1 C20 105.8(3) . .
C19 Si1 C20 112.5(4) . .
C13 Si1 C17 108.2(2) . .
C19 Si1 C17 110.3(3) . .
C20 Si1 C17 111.8(4) . .

loop_
_geom_bond_atom_site_label_1
_geom_bond_atom_site_label_2
_geom_bond_distance
_geom_bond_site_symmetry_2
C1 C2 1.410(6) .
C1 C3 1.411(6) .
C1 C8 1.431(5) .
C2 C4 1.402(7) .
C2 C3 1.438(6) 2_665
C3 C5 1.413(6) .
C3 C2 1.438(6) 2_665
C4 C7 1.368(7) .
C4 H4 0.9300 .
C5 C6 1.382(7) .
C5 H5 0.9300 .
C6 C9 1.402(6) .
C6 C7 1.414(6) 2_665
C7 C10 1.395(7) .
C7 C6 1.414(6) 2_665
C8 C13 1.189(5) .
C9 F3 1.241(4) .
C9 C11 1.266(6) .
C9 H9 0.9300 .
C10 C14A 1.302(7) .
C10 C14 1.312(7) .
C10 F1 1.328(6) .
C11 F4 1.234(7) .
C11 C14 1.493(6) 2_665
C11 C14A 1.494(6) 2_665
C11 H11 0.9943 .
C13 Si1 1.844(4) .
C14 F2 1.213(7) .
C14 C11A 1.493(6) 2_665
C14 C11 1.493(6) 2_665
C14 H14 1.0206 .
C17 C23 1.410(10) .
C17 C24 1.539(8) .
C17 Si1 1.858(6) .
C17 H17 0.9800 .
C19 C21 1.536(9) .
C19 C27 1.552(10) .
C19 Si1 1.848(6) .
C19 H19 0.9800 .
C20 C25 1.423(11) .
C20 C26 1.543(9) .
C20 Si1 1.852(8) .
C20 H20 0.9800 .
C21 H21A 0.9600 .
C21 H21B 0.9600 .
C21 H21C 0.9600 .
C23 H23A 0.9600 .
C23 H23B 0.9600 .
C23 H23C 0.9600 .
C24 H24A 0.9600 .
C24 H24B 0.9600 .
C24 H24C 0.9600 .
C25 H25A 0.9600 .
C25 H25B 0.9600 .
C25 H25C 0.9600 .
C26 H26A 0.9600 .
C26 H26B 0.9600 .
C26 H26C 0.9600 .
C27 H27A 0.9600 .
C27 H27B 0.9600 .
C27 H27C 0.9600 .
C14A C11 1.494(6) 2_665
C14A C11A 1.494(6) 2_665
C14A H14 1.0224 .
F2 H14 0.2924 .
F3 H9 0.3351 .
F4 H11 0.2429 .

loop_
_geom_torsion_atom_site_label_1
_geom_torsion_atom_site_label_2
_geom_torsion_atom_site_label_3
_geom_torsion_atom_site_label_4
_geom_torsion
_geom_torsion_site_symmetry_1
_geom_torsion_site_symmetry_4
C3 C1 C2 C4 179.6(4) . .
C8 C1 C2 C4 -0.7(6) . .
C3 C1 C2 C3 -2.2(7) . 2_665
C8 C1 C2 C3 177.5(3) . 2_665
C2 C1 C3 C5 -178.4(4) . .
C8 C1 C3 C5 1.8(6) . .
C2 C1 C3 C2 2.2(6) . 2_665
C8 C1 C3 C2 -177.6(3) . 2_665
C1 C2 C4 C7 177.6(4) . .
C3 C2 C4 C7 -0.6(6) 2_665 .
C1 C3 C5 C6 179.3(4) . .
C2 C3 C5 C6 -1.3(6) 2_665 .
C3 C5 C6 C9 -179.3(4) . .
C3 C5 C6 C7 1.6(6) . 2_665
C2 C4 C7 C10 -179.7(4) . .
C2 C4 C7 C6 0.3(7) . 2_665
C2 C1 C8 C13 -71(8) . .
C3 C1 C8 C13 109(8) . .
C5 C6 C9 F3 -0.1(7) . .
C7 C6 C9 F3 179.0(5) 2_665 .
C5 C6 C9 C11 -179.9(4) . .
C7 C6 C9 C11 -0.8(7) 2_665 .
C4 C7 C10 C14A -179.3(5) . .
C6 C7 C10 C14A 0.7(7) 2_665 .
C4 C7 C10 C14 -177.6(4) . .
C6 C7 C10 C14 2.4(7) 2_665 .
C4 C7 C10 F1 1.8(7) . .
C6 C7 C10 F1 -178.2(4) 2_665 .
F3 C9 C11 F4 -0.8(10) . .
C6 C9 C11 F4 178.9(5) . .
F3 C9 C11 C14 -176.2(5) . 2_665
C6 C9 C11 C14 3.6(8) . 2_665
F3 C9 C11 C14A -177.8(5) . 2_665
C6 C9 C11 C14A 2.0(8) . 2_665
C1 C8 C13 Si1 -75(20) . .
C14A C10 C14 F2 -88(11) . .
F1 C10 C14 F2 4.5(8) . .
C7 C10 C14 F2 -176.2(5) . .
C14A C10 C14 C11A 83(11) . 2_665
F1 C10 C14 C11A 175.9(5) . 2_665
C7 C10 C14 C11A -4.7(7) . 2_665
C14A C10 C14 C11 83(11) . 2_665
F1 C10 C14 C11 175.9(5) . 2_665
C7 C10 C14 C11 -4.7(7) . 2_665
C14 C10 C14A C11 -95(11) . 2_665
F1 C10 C14A C11 177.0(4) . 2_665
C7 C10 C14A C11 -1.7(7) . 2_665
C14 C10 C14A C11A -95(11) . 2_665
F1 C10 C14A C11A 177.0(4) . 2_665
C7 C10 C14A C11A -1.7(7) . 2_665
C8 C13 Si1 C19 16(16) . .
C8 C13 Si1 C20 137(16) . .
C8 C13 Si1 C17 -103(16) . .
C21 C19 Si1 C13 61.6(6) . .
C27 C19 Si1 C13 -62.9(5) . .
C21 C19 Si1 C20 -54.7(6) . .
C27 C19 Si1 C20 -179.2(5) . .
C21 C19 Si1 C17 179.6(5) . .
C27 C19 Si1 C17 55.1(5) . .
C25 C20 Si1 C13 41.3(10) . .
C26 C20 Si1 C13 -168.5(7) . .
C25 C20 Si1 C19 159.0(9) . .
C26 C20 Si1 C19 -50.9(8) . .
C25 C20 Si1 C17 -76.2(9) . .
C26 C20 Si1 C17 73.9(8) . .
C23 C17 Si1 C13 -48.8(8) . .
C24 C17 Si1 C13 170.2(5) . .
C23 C17 Si1 C19 -166.7(7) . .
C24 C17 Si1 C19 52.4(7) . .
C23 C17 Si1 C20 67.3(8) . .
C24 C17 Si1 C20 -73.6(7) . .
